data_7012936
loop_
_publ_author_name
'Barnett, Sarah A.'
'Blake, Alexander J.'
'Champness, Neil R.'
'Wilson, Claire'

_publ_section_title
;
 The rule of 4,7-phenanthroline in coordination polymer construction
;
_journal_coden_ASTM DTARAF
_journal_issue 12
_journal_name_full 'Dalton Transactions'
_journal_page_first 2387
_journal_page_last 2394
_journal_paper_doi 10.1039/b302807k
_journal_year 2003
_chemical_formula_moiety Cu0.5(NO3)(C12H8N2)
_chemical_formula_sum 'C12 H8 Cu0.5 N3 O3'
_chemical_formula_weight 273.98
_chemical_name_common '[Cu(NO3)2(4,7-phen)2]'
_chemical_name_systematic
; 
Copper(II) nitrate bis-(4,7-phenanthroline)
;
_space_group_IT_number 14
_symmetry_cell_setting monoclinic
_symmetry_space_group_name_Hall '-P 2ybc'
_symmetry_space_group_name_H-M 'P 1 21/c 1'
_atom_sites_solution_hydrogens geom
_atom_sites_solution_primary direct
_atom_sites_solution_secondary 'difference Fourier synthesis'
_audit_creation_method SHELXL-97
_cell_angle_alpha 90.00
_cell_angle_beta 107.596(1)
_cell_angle_gamma 90.00
_cell_formula_units_Z 4
_cell_length_a 6.6182(6)
_cell_length_b 24.671(2)
_cell_length_c 7.1845(6)
_cell_measurement_reflns_used 2426
_cell_measurement_temperature 150(2)
_cell_measurement_theta_max 28.0
_cell_measurement_theta_min 3.1
_cell_volume 1118.18(17)
_computing_cell_refinement 'Bruker SAINT version 6.02a (Bruker, 2000)'
_computing_data_collection 'Bruker SMART version 5.054 (Bruker, 1998)'
_computing_data_reduction 'Bruker SAINT; Bruker SHELXTL (Bruker, 1997)'
_computing_publication_material 'SHELXL-97; PLATON (Spek, 2001)'
_computing_structure_refinement 'SHELXL-97 (Sheldrick, 1997)'
_computing_structure_solution 'SHELXS-97 (Sheldrick, 1990)'
_diffrn_ambient_temperature 150(2)
_diffrn_measured_fraction_theta_full 0.972
_diffrn_measured_fraction_theta_max 0.905
_diffrn_measurement_device_type 'Bruker SMART1000 CCD area detector'
_diffrn_measurement_method omega
_diffrn_radiation_monochromator graphite
_diffrn_radiation_source 'fine-focus sealed tube'
_diffrn_radiation_type MoK\a
_diffrn_radiation_wavelength 0.71073
_diffrn_reflns_av_R_equivalents 0.025
_diffrn_reflns_av_sigmaI/netI 0.040
_diffrn_reflns_limit_h_max 8
_diffrn_reflns_limit_h_min -4
_diffrn_reflns_limit_k_max 19
_diffrn_reflns_limit_k_min -32
_diffrn_reflns_limit_l_max 9
_diffrn_reflns_limit_l_min -9
_diffrn_reflns_number 5970
_diffrn_reflns_theta_full 27.50
_diffrn_reflns_theta_max 28.65
_diffrn_reflns_theta_min 3.09
_diffrn_standards_decay_% 0
_diffrn_standards_number 0
_exptl_absorpt_coefficient_mu 1.034
_exptl_absorpt_correction_T_max 0.819
_exptl_absorpt_correction_T_min 0.616
_exptl_absorpt_correction_type multi-scan
_exptl_absorpt_process_details 'SADABS (Bruker, 1996)'
_exptl_crystal_colour Purple
_exptl_crystal_density_diffrn 1.628
_exptl_crystal_density_method 'not measured'
_exptl_crystal_description Plate
_exptl_crystal_F_000 558
_exptl_crystal_size_max 0.41
_exptl_crystal_size_mid 0.25
_exptl_crystal_size_min 0.10
_refine_diff_density_max 0.62
_refine_diff_density_min -0.44
_refine_diff_density_rms 0.08
_refine_ls_extinction_method none
_refine_ls_goodness_of_fit_ref 1.036
_refine_ls_hydrogen_treatment 'riding model'
_refine_ls_matrix_type full
_refine_ls_number_parameters 166
_refine_ls_number_reflns 2591
_refine_ls_number_restraints 0
_refine_ls_restrained_S_all 1.036
_refine_ls_R_factor_all 0.0515
_refine_ls_R_factor_gt 0.0363
_refine_ls_shift/su_max 0.001
_refine_ls_shift/su_mean 0.000
_refine_ls_structure_factor_coef Fsqd
_refine_ls_weighting_details 'w==1/[\s^2^(Fo^2^)+(0.053P)^2^] where P==(Fo^2^+2Fc^2^)/3'
_refine_ls_weighting_scheme calc
_refine_ls_wR_factor_gt 0.0906
_refine_ls_wR_factor_ref 0.0958
_reflns_number_gt 1997
_reflns_number_total 2662
_reflns_threshold_expression >2sigma(I)
_cod_data_source_file b302807k.txt
_cod_data_source_block 8(CUPHEN)
_cod_depositor_comments
;
The following automatic conversions were performed:
'_symmetry_cell_setting' value 'Monoclinic' changed to 'monoclinic'
according to '/home/saulius/struct/CIF-dictionaries/cif_core.dic'
dictionary named 'cif_core.dic' version 2.4.1 from 2010-06-29.

Automatic conversion script
Id: cif_fix_enum 1527 2010-12-29 10:47:43Z saulius 

The following automatic conversions were performed:

'_refine_ls_weighting_scheme' value 'calc
w==1/[\s^2^(Fo^2^)+(0.053P)^2^] where P==(Fo^2^+2Fc^2^)/3' was
changed to 'calc'. New tag '_refine_ls_weighting_details' was
created. The value of the new tag was set to
'w==1/[\s^2^(Fo^2^)+(0.053P)^2^] where P==(Fo^2^+2Fc^2^)/3'.

Automatic conversion script
Id: cif_fix_values 3143 2015-03-26 13:38:13Z robertas 

The following automatic conversions were performed:

'_atom_sites_solution_primary' value 'direct methods' was changed to
'direct'.

'_atom_sites_solution_hydrogens' value 'geometrically placed' was
changed to 'geom'.

Automatic conversion script
Id: cif_fix_values 6452 2018-10-05 10:23:21Z andrius 
;
_cod_original_cell_volume 1118.2(3)
_cod_original_sg_symbol_H-M P2(1)/c
_cod_database_code 7012936

loop_
_symmetry_equiv_pos_as_xyz
'x, y, z'
'-x, y+1/2, -z+1/2'
'-x, -y, -z'
'x, -y-1/2, z-1/2'

loop_
_atom_site_label
_atom_site_type_symbol
_atom_site_fract_x
_atom_site_fract_y
_atom_site_fract_z
_atom_site_U_iso_or_equiv
_atom_site_adp_type
_atom_site_occupancy
_atom_site_symmetry_multiplicity
_atom_site_calc_flag
_atom_site_refinement_flags
_atom_site_disorder_assembly
_atom_site_disorder_group
Cu1 Cu 0.0000 0.5000 0.0000 0.01699(12) Uani 1 2 d S . .
N10 N -0.1020(4) 0.53779(8) 0.2986(3) 0.0290(5) Uani 1 1 d . . .
C1 C 0.4465(4) 0.35682(9) 0.3267(3) 0.0248(5) Uani 1 1 d . . .
H1A H 0.5437 0.3288 0.3840 0.030 Uiso 1 1 calc R . .
C2 C 0.5131(4) 0.40950(9) 0.3401(3) 0.0257(5) Uani 1 1 d . . .
H2A H 0.6554 0.4186 0.4098 0.031 Uiso 1 1 calc R . .
C3 C 0.3680(4) 0.44993(9) 0.2493(3) 0.0217(5) Uani 1 1 d . . .
H3A H 0.4162 0.4863 0.2551 0.026 Uiso 1 1 calc R A .
N4 N 0.1667(3) 0.43953(7) 0.1558(3) 0.0181(4) Uani 1 1 d . . .
C5 C -0.1261(4) 0.37709(9) 0.0631(3) 0.0239(5) Uani 1 1 d . . .
H5A H -0.2200 0.4065 0.0158 0.029 Uiso 1 1 calc R . .
C6 C -0.2032(4) 0.32584(9) 0.0482(4) 0.0269(5) Uani 1 1 d . . .
H6A H -0.3514 0.3200 -0.0055 0.032 Uiso 1 1 calc R . .
N7 N -0.1541(3) 0.22991(8) 0.0788(3) 0.0297(5) Uani 1 1 d . . .
C8 C -0.0248(4) 0.18799(9) 0.1326(4) 0.0320(6) Uani 1 1 d . . .
H8A H -0.0843 0.1527 0.1103 0.038 Uiso 1 1 calc R . .
C9 C 0.1926(4) 0.19247(9) 0.2198(4) 0.0311(6) Uani 1 1 d . . .
H9A H 0.2780 0.1609 0.2539 0.037 Uiso 1 1 calc R . .
C10 C 0.2830(4) 0.24299(9) 0.2562(3) 0.0276(5) Uani 1 1 d . . .
H10A H 0.4310 0.2469 0.3174 0.033 Uiso 1 1 calc R . .
C11 C 0.1528(4) 0.28876(8) 0.2016(3) 0.0209(5) Uani 1 1 d . . .
C12 C 0.2339(3) 0.34422(8) 0.2279(3) 0.0195(5) Uani 1 1 d . . .
C13 C 0.0943(3) 0.38719(8) 0.1488(3) 0.0180(4) Uani 1 1 d . . .
C14 C -0.0653(4) 0.28055(8) 0.1121(3) 0.0232(5) Uani 1 1 d . . .
O1 O -0.2366(5) 0.50784(11) 0.2074(5) 0.0282(7) Uiso 0.67 1 d P A 1
O2 O 0.0686(4) 0.54599(11) 0.2365(4) 0.0204(7) Uiso 0.67 1 d P A 1
O3 O -0.0964(5) 0.56221(11) 0.4520(4) 0.0323(6) Uiso 0.67 1 d P A 1
O1' O -0.2111(9) 0.5000(2) 0.1560(9) 0.0248(12) Uiso 0.33 1 d P A 2
O2' O 0.0554(10) 0.5527(2) 0.2882(10) 0.0300(16) Uiso 0.33 1 d P A 2
O3' O -0.2099(11) 0.5503(2) 0.4061(9) 0.0447(15) Uiso 0.33 1 d P A 2

loop_
_atom_site_aniso_label
_atom_site_aniso_U_11
_atom_site_aniso_U_22
_atom_site_aniso_U_33
_atom_site_aniso_U_23
_atom_site_aniso_U_13
_atom_site_aniso_U_12
Cu1 0.0166(2) 0.01242(19) 0.02083(19) -0.00130(14) 0.00402(14) -0.00008(15)
N10 0.0450(14) 0.0224(10) 0.0233(10) 0.0020(8) 0.0158(10) 0.0104(10)
C1 0.0220(12) 0.0212(11) 0.0284(12) 0.0044(9) 0.0035(10) 0.0045(10)
C2 0.0162(11) 0.0231(12) 0.0335(13) -0.0001(9) 0.0008(10) -0.0021(9)
C3 0.0200(11) 0.0166(11) 0.0271(12) 0.0001(8) 0.0053(9) -0.0033(9)
N4 0.0179(9) 0.0147(9) 0.0221(9) -0.0011(7) 0.0065(7) 0.0009(7)
C5 0.0197(12) 0.0178(11) 0.0327(13) -0.0002(9) 0.0055(10) 0.0022(9)
C6 0.0190(12) 0.0197(12) 0.0396(14) -0.0036(10) 0.0050(10) -0.0022(10)
N7 0.0318(12) 0.0162(10) 0.0378(12) -0.0018(8) 0.0054(10) -0.0052(9)
C8 0.0424(16) 0.0148(11) 0.0347(14) 0.0001(9) 0.0057(12) -0.0071(11)
C9 0.0392(15) 0.0156(11) 0.0337(13) 0.0033(9) 0.0035(11) 0.0038(11)
C10 0.0298(13) 0.0197(12) 0.0292(13) 0.0026(9) 0.0027(10) 0.0023(10)
C11 0.0247(12) 0.0158(10) 0.0214(11) 0.0007(8) 0.0058(9) 0.0003(9)
C12 0.0216(12) 0.0155(10) 0.0206(11) 0.0003(8) 0.0052(9) 0.0005(9)
C13 0.0182(11) 0.0147(10) 0.0212(10) -0.0022(8) 0.0060(9) -0.0006(8)
C14 0.0252(12) 0.0164(11) 0.0272(12) -0.0002(8) 0.0067(10) -0.0044(9)

loop_
_atom_type_symbol
_atom_type_description
_atom_type_scat_dispersion_real
_atom_type_scat_dispersion_imag
_atom_type_scat_source
C C 0.0033 0.0016 'International Tables Vol C Tables 4.2.6.8 and 6.1.1.4'
H H 0.0000 0.0000 'International Tables Vol C Tables 4.2.6.8 and 6.1.1.4'
N N 0.0061 0.0033 'International Tables Vol C Tables 4.2.6.8 and 6.1.1.4'
O O 0.0106 0.0060 'International Tables Vol C Tables 4.2.6.8 and 6.1.1.4'
Cu Cu 0.3201 1.2651 'International Tables Vol C Tables 4.2.6.8 and 6.1.1.4'

loop_
_geom_angle_atom_site_label_1
_geom_angle_atom_site_label_2
_geom_angle_atom_site_label_3
_geom_angle
_geom_angle_site_symmetry_1
_geom_angle_site_symmetry_3
_geom_angle_publ_flag
O2 Cu1 O2 180.00(12) . 3_565 ?
O2 Cu1 N4 89.85(9) . 3_565 y
O2 Cu1 N4 90.15(9) 3_565 3_565 ?
O2 Cu1 N4 90.15(9) . . y
O2 Cu1 N4 89.85(9) 3_565 . ?
N4 Cu1 N4 180.00(6) 3_565 . ?
O2 Cu1 O1' 62.96(18) . . y
O2 Cu1 O1' 117.04(18) 3_565 . ?
N4 Cu1 O1' 87.36(16) 3_565 . ?
N4 Cu1 O1' 92.64(16) . . y
O2 Cu1 O1' 117.04(18) . 3_565 y
O2 Cu1 O1' 62.96(18) 3_565 3_565 ?
N4 Cu1 O1' 92.64(16) 3_565 3_565 ?
N4 Cu1 O1' 87.36(16) . 3_565 y
O1' Cu1 O1' 180.000(1) . 3_565 ?
O2 Cu1 O2' 4.8(2) . . ?
O2 Cu1 O2' 175.2(2) 3_565 . ?
N4 Cu1 O2' 89.60(16) 3_565 . ?
N4 Cu1 O2' 90.40(16) . . ?
O1' Cu1 O2' 58.1(2) . . ?
O1' Cu1 O2' 121.9(2) 3_565 . ?
O2 Cu1 O2' 175.2(2) . 3_565 ?
O2 Cu1 O2' 4.8(2) 3_565 3_565 ?
N4 Cu1 O2' 90.40(16) 3_565 3_565 ?
N4 Cu1 O2' 89.60(16) . 3_565 ?
O1' Cu1 O2' 121.9(2) . 3_565 ?
O1' Cu1 O2' 58.1(2) 3_565 3_565 ?
O2' Cu1 O2' 180.0(2) . 3_565 ?
O2' N10 O1 135.9(4) . . ?
O2' N10 O3' 132.7(5) . . ?
O1 N10 O3' 91.2(4) . . ?
O2' N10 O3 96.9(4) . . ?
O1 N10 O3 127.1(3) . . ?
O3' N10 O3 36.6(3) . . ?
O2' N10 O2 17.7(3) . . ?
O1 N10 O2 118.3(2) . . ?
O3' N10 O2 150.1(4) . . ?
O3 N10 O2 114.6(3) . . ?
O2' N10 O1' 116.6(4) . . ?
O1 N10 O1' 19.4(3) . . ?
O3' N10 O1' 110.6(4) . . ?
O3 N10 O1' 146.3(4) . . ?
O2 N10 O1' 98.9(3) . . ?
C2 C1 C12 119.9(2) . . ?
C1 C2 C3 118.9(2) . . ?
N4 C3 C2 122.8(2) . . ?
C3 N4 C13 119.18(18) . . ?
C3 N4 Cu1 116.27(14) . . ?
C13 N4 Cu1 123.87(15) . . ?
C6 C5 C13 120.6(2) . . ?
C5 C6 C14 121.0(2) . . ?
C8 N7 C14 117.1(2) . . ?
N7 C8 C9 124.0(2) . . ?
C10 C9 C8 119.4(2) . . ?
C9 C10 C11 118.9(2) . . ?
C10 C11 C14 118.1(2) . . ?
C10 C11 C12 123.2(2) . . ?
C14 C11 C12 118.71(19) . . ?
C1 C12 C13 118.14(19) . . ?
C1 C12 C11 123.0(2) . . ?
C13 C12 C11 118.8(2) . . ?
N4 C13 C12 121.0(2) . . ?
N4 C13 C5 118.76(19) . . ?
C12 C13 C5 120.28(19) . . ?
N7 C14 C11 122.5(2) . . ?
N7 C14 C6 117.3(2) . . ?
C11 C14 C6 120.15(19) . . ?
N10 O2 Cu1 101.55(18) . . ?
N10 O1' Cu1 96.5(3) . . ?
N10 O2' Cu1 88.7(4) . . ?

loop_
_geom_bond_atom_site_label_1
_geom_bond_atom_site_label_2
_geom_bond_distance
_geom_bond_site_symmetry_2
_geom_bond_publ_flag
Cu1 O2 1.979(3) . y
Cu1 O2 1.979(3) 3_565 ?
Cu1 N4 1.9873(17) 3_565 ?
Cu1 N4 1.9873(17) . y
Cu1 O1' 2.038(6) . y
Cu1 O1' 2.038(6) 3_565 ?
Cu1 O2' 2.377(7) . ?
Cu1 O2' 2.377(7) 3_565 ?
N10 O2' 1.128(7) . ?
N10 O1 1.190(3) . ?
N10 O3' 1.239(6) . ?
N10 O3 1.247(3) . ?
N10 O2 1.348(4) . ?
N10 O1' 1.412(6) . ?
C1 C2 1.366(3) . ?
C1 C12 1.406(3) . ?
C2 C3 1.401(3) . ?
C3 N4 1.323(3) . ?
N4 C13 1.373(3) . ?
C5 C6 1.356(3) . ?
C5 C13 1.423(3) . ?
C6 C14 1.428(3) . ?
N7 C8 1.323(3) . ?
N7 C14 1.371(3) . ?
C8 C9 1.389(4) . ?
C9 C10 1.373(3) . ?
C10 C11 1.402(3) . ?
C11 C14 1.406(3) . ?
C11 C12 1.461(3) . ?
C12 C13 1.408(3) . ?

loop_
_cod_changelog_entry_id
_cod_changelog_entry_author
_cod_changelog_entry_date
_cod_changelog_entry_text
1 'Vaitkus, Antanas' 2025-01-07T09:50:42+02:00 'Updated bibliographic information.'
